data_7041280
loop_
_publ_author_name
'Comba, Peter'
'Enders, Markus'
'Gro\&shauser, Michael'
'Hiller, Markus'
'M\"uller, Dennis'
'Wadepohl, Hubert'

_publ_section_title
;
 Solution and solid state structures and magnetism of a series of linear
 trinuclear compounds with a hexacoordinate Ln(III) and two terminal
 Ni(II) centers.
;
_journal_issue 1
_journal_name_full 'Dalton transactions (Cambridge, England : 2003)'
_journal_page_first 138
_journal_page_last 149
_journal_paper_doi 10.1039/c6dt03488h
_journal_volume 46
_journal_year 2016
_chemical_formula_moiety 'C66 H86 N6 Ni2 O13 Sm, Cl O4, 2(C H4 O)'
_chemical_formula_sum 'C68 H94 Cl N6 Ni2 O19 Sm'
_chemical_formula_weight 1602.71
_space_group_crystal_system monoclinic
_space_group_IT_number 15
_space_group_name_Hall '-C 2yc'
_space_group_name_H-M_alt 'C 1 2/c 1'
_symmetry_cell_setting monoclinic
_symmetry_Int_Tables_number 15
_symmetry_space_group_name_Hall '-C 2yc'
_symmetry_space_group_name_H-M 'C 1 2/c 1'
_atom_sites_solution_hydrogens mixed
_atom_sites_solution_primary iterative
_atom_sites_solution_secondary difmap
_audit_block_code co_mg70
_audit_creation_date 2015-12-15
_audit_creation_method
;
Olex2 1.2
(compiled 2015.09.30 svn.r3233 for OlexSys, GUI svn.r5103)
;
_audit_update_record
;
2016-03-07 deposited with the CCDC.
2016-11-30 downloaded from the CCDC.
;
_cell_angle_alpha 90
_cell_angle_beta 109.102(12)
_cell_angle_gamma 90
_cell_formula_units_Z 4
_cell_length_a 19.645(10)
_cell_length_b 18.946(10)
_cell_length_c 19.212(10)
_cell_measurement_reflns_used 8104
_cell_measurement_temperature 100(2)
_cell_measurement_theta_max 30.46
_cell_measurement_theta_min 2.19
_cell_volume 6757(6)
_computing_cell_refinement
;
SAINT (see _computing_data_reduction). Includes estimated systematic errors
 of the unit cell constants from Monte Carlo simulations.
;
_computing_data_collection 'SMART-5.631 (Bruker AXS, 2003)'
_computing_data_reduction 'SAINT V8.34A (Bruker AXS, 1997-2013),SADABS-2014_4 (Sheldrick and Bruker AXS, 1997-2014)'
_computing_molecular_graphics 'Olex2 (Dolomanov et al., 2009)'
_computing_publication_material 'encif (Wadepohl, 2009-15); encifer 1.5 (CCDC, 2014)'
_computing_structure_refinement 'ShelXL (Sheldrick, 2015)'
_computing_structure_solution 'SUPERFLIP (Palatinus, 2007-2009)'
_diffrn_ambient_environment 'perfluoro polyether oil / N~2~'
_diffrn_ambient_temperature 100(1)
_diffrn_detector 'CCD plate'
_diffrn_detector_area_resol_mean 8.19
_diffrn_detector_type CCD-PXL-KAF2
_diffrn_measured_fraction_theta_full 1.000
_diffrn_measured_fraction_theta_max 0.998
_diffrn_measurement_device 'three-circle diffractometer'
_diffrn_measurement_device_type 'Bruker AXS Smart 1000'
_diffrn_measurement_method '\f- and \w-scans'
_diffrn_measurement_specimen_support 'polyimid foil'
_diffrn_radiation_monochromator graphite
_diffrn_radiation_probe x-ray
_diffrn_radiation_type MoK\a
_diffrn_radiation_wavelength 0.71073
_diffrn_reflns_av_R_equivalents 0.0555
_diffrn_reflns_av_unetI/netI 0.0339
_diffrn_reflns_Laue_measured_fraction_full 1.000
_diffrn_reflns_Laue_measured_fraction_max 0.998
_diffrn_reflns_limit_h_max 28
_diffrn_reflns_limit_h_min -28
_diffrn_reflns_limit_k_max 27
_diffrn_reflns_limit_k_min -27
_diffrn_reflns_limit_l_max 27
_diffrn_reflns_limit_l_min -27
_diffrn_reflns_number 81387
_diffrn_reflns_point_group_measured_fraction_full 1.000
_diffrn_reflns_point_group_measured_fraction_max 0.998
_diffrn_reflns_theta_full 25.242
_diffrn_reflns_theta_max 30.589
_diffrn_reflns_theta_min 2.103
_diffrn_source 'sealed X-Ray tube (Mo)'
_diffrn_source_type 'fine focus tube'
_diffrn_standards_number 0
_exptl_absorpt_coefficient_mu 1.527
_exptl_absorpt_correction_T_max 0.8497
_exptl_absorpt_correction_T_min 0.7481
_exptl_absorpt_correction_type multi-scan
_exptl_absorpt_process_details
;
multi-scan from symmetry-related measurements (Blessing 1995)
SADABS (see _computing_data_reduction)
;
_exptl_crystal_colour 'light purple'
_exptl_crystal_density_diffrn 1.576
_exptl_crystal_description block
_exptl_crystal_F_000 3324
_exptl_crystal_size_max 0.160
_exptl_crystal_size_mid 0.100
_exptl_crystal_size_min 0.090
_refine_diff_density_max 1.405
_refine_diff_density_min -0.695
_refine_diff_density_rms 0.111
_refine_ls_extinction_method none
_refine_ls_goodness_of_fit_ref 1.055
_refine_ls_hydrogen_treatment mixed
_refine_ls_matrix_type full
_refine_ls_number_parameters 468
_refine_ls_number_reflns 10382
_refine_ls_number_restraints 24
_refine_ls_restrained_S_all 1.069
_refine_ls_R_factor_all 0.0461
_refine_ls_R_factor_gt 0.0330
_refine_ls_shift/su_max 0.001
_refine_ls_shift/su_mean 0.000
_refine_ls_structure_factor_coef Fsqd
_refine_ls_weighting_details 'w=1/[\s^2^(Fo^2^)+(0.0429P)^2^+10.3851P] where P=(Fo^2^+2Fc^2^)/3'
_refine_ls_weighting_scheme calc
_refine_ls_wR_factor_gt 0.0771
_refine_ls_wR_factor_ref 0.0833
_reflns_Friedel_coverage 0.000
_reflns_number_gt 8691
_reflns_number_total 10382
_reflns_threshold_expression 'I > 2\s(I)'
_cod_data_source_file c6dt03488h2.cif
_cod_data_source_block co_mg70
_cod_depositor_comments 'Adding full bibliography for 7041276--7041289.cif.'
_cod_original_sg_symbol_H-M 'C 2/c'
_cod_database_code 7041280
_audit_block_refno 2221
_audit_block_usercomment MG423
_shelx_space_group_comment
;
The symmetry employed for this shelxl refinement is uniquely defined
by the following loop, which should always be used as a source of
symmetry information in preference to the above space-group names.
They are only intended as comments.
;
_shelx_estimated_absorpt_t_max 0.875
_shelx_estimated_absorpt_t_min 0.792
_shelxl_version_number 2014/7
_olex2_refinement_description
;
1. Fixed Uiso
 At 1.2 times of:
  All C(H) groups, All C(H,H) groups
 At 1.5 times of:
  All C(H,H,H) groups, All O(H) groups
2. Restrained distances
 Cl-O51 \\sim Cl-O52 \\sim Cl-O53
 with sigma of 0.005
 O51-O52 \\sim O51-O53 \\sim O52-O53
 with sigma of 0.01
3. Rigid body (RIGU) restrains
 Cl, O101, O102, O103, O104, O105, O106, O107, O51, O52, O53, O71
 with sigma for 1-2 distances of 0.004 and sigma for 1-3 distances of 0.004
4. Others
 Fixed Sof: O107(0.5) Cl(0.5) O52(0.5) O53(0.5)
5.a Secondary CH2 refined with riding coordinates:
 C101(H10A,H10B), C102(H10C,H10D), C103(H10E,H10F), C104(H10G,H10H), C105(H10I,
 H10J), C106(H10K,H10L), C107(H10M,H10N), C116(H11G,H11H), C125(H12G,H12H)
5.b Aromatic/amide H refined with riding coordinates:
 C111(H111), C113(H113), C120(H120), C122(H122), C129(H129), C131(H131)
5.c Idealised Me refined as rotating group:
 C114(H11A,H11B,H11C), C115(H11D,H11E,H11F), C123(H12A,H12B,H12C), C124(H12D,
 H12E,H12F), C132(H13A,H13B,H13C), C133(H13D,H13E,H13F), C71(H71A,H71B,H71C)
5.d Idealised tetrahedral OH refined as rotating group:
 O71(H71)
;
_olex2_submission_special_instructions 'No special instructions were received'

loop_
_symmetry_equiv_pos_as_xyz
'x, y, z'
'-x, y, -z+1/2'
'x+1/2, y+1/2, z'
'-x+1/2, y+1/2, -z+1/2'
'-x, -y, -z'
'x, -y, z-1/2'
'-x+1/2, -y+1/2, -z'
'x+1/2, -y+1/2, z-1/2'

loop_
_atom_site_label
_atom_site_type_symbol
_atom_site_fract_x
_atom_site_fract_y
_atom_site_fract_z
_atom_site_U_iso_or_equiv
_atom_site_adp_type
_atom_site_occupancy
_atom_site_site_symmetry_order
_atom_site_calc_flag
_atom_site_refinement_flags_posn
_atom_site_refinement_flags_adp
_atom_site_refinement_flags_occupancy
Sm Sm 0.5000 0.33418(2) 0.2500 0.01220(4) Uani 1 2 d S T P
Ni1 Ni 0.53469(2) 0.31326(2) 0.41732(2) 0.01003(6) Uani 1 1 d . . .
O101 O 0.49942(8) 0.24551(7) 0.33158(7) 0.0128(3) Uani 1 1 d . U .
O102 O 0.38719(8) 0.17377(8) 0.25467(8) 0.0169(3) Uani 1 1 d . U .
O103 O 0.45708(7) 0.37906(8) 0.34800(7) 0.0121(3) Uani 1 1 d . U .
O104 O 0.39641(9) 0.50372(9) 0.29690(9) 0.0221(3) Uani 1 1 d . U .
O105 O 0.59949(8) 0.34461(8) 0.35740(8) 0.0168(3) Uani 1 1 d . U .
O106 O 0.70548(9) 0.32236(8) 0.30593(9) 0.0184(3) Uani 1 1 d . U .
O107 O 0.51802(18) 0.46011(16) 0.26820(19) 0.0216(7) Uani 0.5 1 d . U .
N101 N 0.60577(9) 0.24014(10) 0.48428(9) 0.0135(3) Uani 1 1 d . . .
N102 N 0.46966(9) 0.28596(9) 0.47841(9) 0.0119(3) Uani 1 1 d . . .
N103 N 0.58206(9) 0.38613(9) 0.49802(9) 0.0123(3) Uani 1 1 d . . .
C101 C 0.57290(11) 0.20727(12) 0.53613(11) 0.0155(4) Uani 1 1 d . . .
H10A H 0.5916 0.2309 0.5847 0.019 Uiso 1 1 calc R . .
H10B H 0.5867 0.1569 0.5430 0.019 Uiso 1 1 calc R . .
C102 C 0.49106(11) 0.21338(11) 0.50703(11) 0.0148(4) Uani 1 1 d . . .
H10C H 0.4711 0.1786 0.4671 0.018 Uiso 1 1 calc R . .
H10D H 0.4712 0.2029 0.5471 0.018 Uiso 1 1 calc R . .
C103 C 0.48340(11) 0.33780(11) 0.54009(11) 0.0143(4) Uani 1 1 d . . .
H10E H 0.5128 0.3150 0.5866 0.017 Uiso 1 1 calc R . .
H10F H 0.4369 0.3519 0.5456 0.017 Uiso 1 1 calc R . .
C104 C 0.52249(11) 0.40353(11) 0.52677(11) 0.0142(4) Uani 1 1 d . . .
H10G H 0.4875 0.4346 0.4911 0.017 Uiso 1 1 calc R . .
H10H H 0.5422 0.4298 0.5736 0.017 Uiso 1 1 calc R . .
C105 C 0.64447(11) 0.35173(12) 0.55384(11) 0.0157(4) Uani 1 1 d . . .
H10I H 0.6310 0.3394 0.5977 0.019 Uiso 1 1 calc R . .
H10J H 0.6852 0.3854 0.5695 0.019 Uiso 1 1 calc R . .
C106 C 0.66845(11) 0.28480(12) 0.52349(11) 0.0153(4) Uani 1 1 d . . .
H10K H 0.6946 0.2981 0.4892 0.018 Uiso 1 1 calc R . .
H10L H 0.7019 0.2576 0.5646 0.018 Uiso 1 1 calc R . .
C107 C 0.62454(11) 0.18631(11) 0.43675(12) 0.0149(4) Uani 1 1 d . . .
H10M H 0.6624 0.1547 0.4681 0.018 Uiso 1 1 calc R . .
H10N H 0.6444 0.2105 0.4019 0.018 Uiso 1 1 calc R . .
C108 C 0.56023(11) 0.14243(11) 0.39364(11) 0.0135(4) Uani 1 1 d . . .
C109 C 0.50196(11) 0.17569(10) 0.34198(11) 0.0126(4) Uani 1 1 d . . .
C110 C 0.44217(11) 0.13515(11) 0.30185(11) 0.0137(4) Uani 1 1 d . . .
C111 C 0.44132(12) 0.06286(11) 0.31226(12) 0.0174(4) Uani 1 1 d . . .
H111 H 0.4009 0.0359 0.2840 0.021 Uiso 1 1 calc R . .
C112 C 0.49964(12) 0.02906(11) 0.36416(14) 0.0199(4) Uani 1 1 d . . .
C113 C 0.55791(12) 0.06983(12) 0.40419(12) 0.0174(4) Uani 1 1 d . . .
H113 H 0.5974 0.0476 0.4399 0.021 Uiso 1 1 calc R . .
C114 C 0.49763(15) -0.04988(13) 0.37505(18) 0.0323(6) Uani 1 1 d . . .
H11A H 0.4475 -0.0654 0.3631 0.048 Uiso 1 1 calc GR . .
H11B H 0.5243 -0.0616 0.4265 0.048 Uiso 1 1 calc GR . .
H11C H 0.5198 -0.0739 0.3427 0.048 Uiso 1 1 calc GR . .
C115 C 0.32400(12) 0.13701(13) 0.21522(12) 0.0203(4) Uani 1 1 d . . .
H11D H 0.3352 0.1022 0.1828 0.030 Uiso 1 1 calc GR . .
H11E H 0.2881 0.1704 0.1855 0.030 Uiso 1 1 calc GR . .
H11F H 0.3048 0.1128 0.2499 0.030 Uiso 1 1 calc GR . .
C116 C 0.39323(10) 0.28351(11) 0.42943(11) 0.0129(4) Uani 1 1 d . . .
H11G H 0.3636 0.2635 0.4575 0.016 Uiso 1 1 calc R . .
H11H H 0.3897 0.2511 0.3880 0.016 Uiso 1 1 calc R . .
C117 C 0.36222(10) 0.35369(11) 0.39857(10) 0.0119(4) Uani 1 1 d . . .
C118 C 0.39519(10) 0.39614(11) 0.35879(10) 0.0116(4) Uani 1 1 d . . .
C119 C 0.35950(11) 0.45987(11) 0.32945(11) 0.0140(4) Uani 1 1 d . . .
C120 C 0.29223(11) 0.47613(12) 0.33339(11) 0.0164(4) Uani 1 1 d . . .
H120 H 0.2688 0.5183 0.3112 0.020 Uiso 1 1 calc R . .
C121 C 0.25814(11) 0.43126(12) 0.36957(11) 0.0151(4) Uani 1 1 d . . .
C122 C 0.29523(11) 0.37225(12) 0.40379(11) 0.0145(4) Uani 1 1 d . . .
H122 H 0.2745 0.3432 0.4319 0.017 Uiso 1 1 calc R . .
C123 C 0.18234(12) 0.44539(14) 0.36829(13) 0.0237(5) Uani 1 1 d . . .
H12A H 0.1797 0.4927 0.3878 0.035 Uiso 1 1 calc GR . .
H12B H 0.1686 0.4103 0.3987 0.035 Uiso 1 1 calc GR . .
H12C H 0.1494 0.4424 0.3175 0.035 Uiso 1 1 calc GR . .
C124 C 0.35776(13) 0.56069(13) 0.25231(13) 0.0230(5) Uani 1 1 d . . .
H12D H 0.3167 0.5419 0.2124 0.034 Uiso 1 1 calc GR . .
H12E H 0.3898 0.5863 0.2313 0.034 Uiso 1 1 calc GR . .
H12F H 0.3403 0.5929 0.2827 0.034 Uiso 1 1 calc GR . .
C125 C 0.60283(11) 0.45136(11) 0.46580(11) 0.0144(4) Uani 1 1 d . . .
H12G H 0.6186 0.4877 0.5049 0.017 Uiso 1 1 calc R . .
H12H H 0.5597 0.4698 0.4271 0.017 Uiso 1 1 calc R . .
C126 C 0.66207(11) 0.44049(11) 0.43282(11) 0.0139(4) Uani 1 1 d . . .
C127 C 0.65622(11) 0.38788(11) 0.38053(11) 0.0132(4) Uani 1 1 d . . .
C128 C 0.71334(11) 0.37899(11) 0.35195(11) 0.0133(4) Uani 1 1 d . . .
C129 C 0.77089(11) 0.42581(12) 0.37019(11) 0.0158(4) Uani 1 1 d . . .
H129 H 0.8084 0.4199 0.3496 0.019 Uiso 1 1 calc R . .
C130 C 0.77404(11) 0.48176(12) 0.41883(11) 0.0164(4) Uani 1 1 d . . .
C131 C 0.72069(11) 0.48721(12) 0.45100(11) 0.0155(4) Uani 1 1 d . . .
H131 H 0.7238 0.5234 0.4862 0.019 Uiso 1 1 calc R . .
C132 C 0.83271(13) 0.53711(13) 0.43233(13) 0.0229(5) Uani 1 1 d . . .
H13A H 0.8789 0.5140 0.4383 0.034 Uiso 1 1 calc GR . .
H13B H 0.8361 0.5636 0.4771 0.034 Uiso 1 1 calc GR . .
H13C H 0.8211 0.5695 0.3903 0.034 Uiso 1 1 calc GR . .
C133 C 0.76030(12) 0.31030(13) 0.27433(12) 0.0202(4) Uani 1 1 d . . .
H13D H 0.7472 0.2697 0.2410 0.030 Uiso 1 1 calc GR . .
H13E H 0.8059 0.3006 0.3135 0.030 Uiso 1 1 calc GR . .
H13F H 0.7657 0.3522 0.2467 0.030 Uiso 1 1 calc GR . .
Cl Cl 0.48665(8) 0.74268(7) 0.25962(8) 0.0353(3) Uani 0.5 1 d D U .
O51 O 0.53359(17) 0.78142(19) 0.31236(15) 0.0852(10) Uani 1 1 d D U .
O52 O 0.4235(2) 0.7397(3) 0.2767(3) 0.0636(15) Uani 0.5 1 d D U .
O53 O 0.5142(3) 0.6747(2) 0.2713(3) 0.069(2) Uani 0.5 1 d D U .
O71 O 0.33513(12) 0.24800(13) 0.57740(12) 0.0423(5) Uani 1 1 d . U .
H71 H 0.3711 0.2377 0.6140 0.063 Uiso 1 1 calc GR . .
C71 C 0.29823(17) 0.30549(17) 0.59532(17) 0.0383(7) Uani 1 1 d . . .
H71A H 0.2523 0.3126 0.5558 0.057 Uiso 1 1 calc GR . .
H71B H 0.3277 0.3482 0.6010 0.057 Uiso 1 1 calc GR . .
H71C H 0.2892 0.2956 0.6416 0.057 Uiso 1 1 calc GR . .
H107 H 0.523(2) 0.4837(19) 0.226(2) 0.048(10) Uiso 1 1 d . . .

loop_
_atom_site_aniso_label
_atom_site_aniso_U_11
_atom_site_aniso_U_22
_atom_site_aniso_U_33
_atom_site_aniso_U_23
_atom_site_aniso_U_13
_atom_site_aniso_U_12
Sm 0.01553(8) 0.01132(7) 0.01092(7) 0.000 0.00595(5) 0.000
Ni1 0.00729(12) 0.01320(13) 0.00849(11) -0.00093(8) 0.00105(9) 0.00045(9)
O101 0.0142(7) 0.0110(7) 0.0108(6) 0.0001(5) 0.0009(5) -0.0015(5)
O102 0.0123(7) 0.0165(7) 0.0177(7) 0.0000(6) -0.0008(6) -0.0032(6)
O103 0.0081(6) 0.0169(7) 0.0109(6) 0.0015(5) 0.0027(5) 0.0014(5)
O104 0.0148(7) 0.0239(9) 0.0259(8) 0.0142(7) 0.0044(6) 0.0027(6)
O105 0.0128(7) 0.0225(8) 0.0168(7) -0.0082(6) 0.0071(6) -0.0069(6)
O106 0.0166(7) 0.0227(8) 0.0184(7) -0.0055(6) 0.0092(6) -0.0014(6)
O107 0.026(2) 0.0158(14) 0.030(2) 0.0006(12) 0.0186(15) 0.0021(12)
N101 0.0090(8) 0.0180(9) 0.0123(7) -0.0009(6) 0.0018(6) 0.0024(6)
N102 0.0092(7) 0.0137(8) 0.0112(7) 0.0017(6) 0.0010(6) 0.0019(6)
N103 0.0088(7) 0.0163(8) 0.0108(7) -0.0016(6) 0.0019(6) 0.0011(6)
C101 0.0151(9) 0.0177(10) 0.0124(8) 0.0041(7) 0.0027(7) 0.0044(8)
C102 0.0136(9) 0.0166(10) 0.0142(9) 0.0040(7) 0.0045(7) 0.0025(8)
C103 0.0131(9) 0.0190(10) 0.0107(8) 0.0000(7) 0.0037(7) 0.0027(8)
C104 0.0111(9) 0.0180(10) 0.0131(8) -0.0021(7) 0.0034(7) 0.0028(7)
C105 0.0102(9) 0.0209(10) 0.0126(8) -0.0030(7) -0.0011(7) 0.0012(8)
C106 0.0093(9) 0.0201(10) 0.0130(9) -0.0015(7) -0.0009(7) 0.0025(7)
C107 0.0112(9) 0.0161(10) 0.0167(9) -0.0021(7) 0.0034(7) 0.0025(7)
C108 0.0118(9) 0.0147(9) 0.0143(8) -0.0005(7) 0.0047(7) 0.0001(7)
C109 0.0133(9) 0.0124(9) 0.0128(8) -0.0010(7) 0.0052(7) 0.0001(7)
C110 0.0129(9) 0.0146(10) 0.0137(8) -0.0002(7) 0.0046(7) -0.0006(7)
C111 0.0146(10) 0.0143(10) 0.0244(10) -0.0025(8) 0.0080(8) -0.0037(8)
C112 0.0194(11) 0.0119(10) 0.0318(12) 0.0000(8) 0.0131(9) -0.0003(8)
C113 0.0143(10) 0.0172(10) 0.0215(10) 0.0042(8) 0.0070(8) 0.0042(8)
C114 0.0235(13) 0.0146(11) 0.0561(18) 0.0048(11) 0.0096(12) -0.0016(9)
C115 0.0141(10) 0.0239(11) 0.0192(10) -0.0019(8) 0.0003(8) -0.0069(9)
C116 0.0080(8) 0.0159(9) 0.0133(8) 0.0017(7) 0.0014(7) -0.0010(7)
C117 0.0092(8) 0.0154(9) 0.0100(8) 0.0000(7) 0.0017(7) 0.0011(7)
C118 0.0089(8) 0.0158(9) 0.0085(8) -0.0015(7) 0.0005(6) -0.0004(7)
C119 0.0123(9) 0.0158(10) 0.0122(8) 0.0019(7) 0.0018(7) 0.0000(7)
C120 0.0136(9) 0.0173(10) 0.0159(9) 0.0019(8) 0.0015(7) 0.0049(8)
C121 0.0100(9) 0.0218(11) 0.0121(8) -0.0021(7) 0.0015(7) 0.0027(8)
C122 0.0110(9) 0.0209(10) 0.0112(8) 0.0000(7) 0.0031(7) 0.0000(8)
C123 0.0147(10) 0.0327(13) 0.0250(11) 0.0059(9) 0.0085(9) 0.0099(9)
C124 0.0202(11) 0.0232(12) 0.0223(11) 0.0100(9) 0.0026(9) 0.0035(9)
C125 0.0129(9) 0.0148(9) 0.0153(9) -0.0039(7) 0.0044(7) -0.0013(7)
C126 0.0108(9) 0.0167(10) 0.0137(8) -0.0015(7) 0.0032(7) -0.0005(7)
C127 0.0088(9) 0.0161(10) 0.0134(8) 0.0001(7) 0.0019(7) -0.0008(7)
C128 0.0109(9) 0.0171(9) 0.0114(8) -0.0003(7) 0.0029(7) 0.0007(7)
C129 0.0101(9) 0.0233(11) 0.0140(9) 0.0015(8) 0.0038(7) 0.0000(8)
C130 0.0123(9) 0.0212(10) 0.0128(9) 0.0019(8) 0.0000(7) -0.0039(8)
C131 0.0149(10) 0.0179(10) 0.0127(8) -0.0017(7) 0.0030(7) -0.0026(8)
C132 0.0205(11) 0.0283(12) 0.0198(10) -0.0013(9) 0.0066(9) -0.0115(9)
C133 0.0185(11) 0.0279(12) 0.0164(10) -0.0001(8) 0.0085(8) 0.0050(9)
Cl 0.0427(10) 0.0354(6) 0.0272(8) -0.0050(5) 0.0107(5) 0.0055(6)
O51 0.085(2) 0.114(3) 0.0391(14) -0.0192(16) -0.0027(14) 0.0304(19)
O52 0.058(3) 0.085(4) 0.052(3) 0.011(3) 0.024(2) 0.034(3)
O53 0.078(5) 0.049(3) 0.081(6) -0.005(2) 0.027(4) 0.017(3)
O71 0.0435(13) 0.0510(14) 0.0328(11) -0.0078(10) 0.0129(9) -0.0103(10)
C71 0.0407(17) 0.0438(17) 0.0321(14) -0.0011(12) 0.0142(13) -0.0089(14)

loop_
_atom_type_symbol
_atom_type_description
_atom_type_scat_dispersion_real
_atom_type_scat_dispersion_imag
_atom_type_scat_source
C C 0.0033 0.0016 'International Tables Vol C Tables 4.2.6.8 and 6.1.1.4'
H H 0.0000 0.0000 'International Tables Vol C Tables 4.2.6.8 and 6.1.1.4'
Cl Cl 0.1484 0.1585 'International Tables Vol C Tables 4.2.6.8 and 6.1.1.4'
N N 0.0061 0.0033 'International Tables Vol C Tables 4.2.6.8 and 6.1.1.4'
Ni Ni 0.3393 1.1124 'International Tables Vol C Tables 4.2.6.8 and 6.1.1.4'
O O 0.0106 0.0060 'International Tables Vol C Tables 4.2.6.8 and 6.1.1.4'
Sm Sm -0.1638 3.4418 'International Tables Vol C Tables 4.2.6.8 and 6.1.1.4'

loop_
_geom_angle_atom_site_label_1
_geom_angle_atom_site_label_2
_geom_angle_atom_site_label_3
_geom_angle
_geom_angle_site_symmetry_1
_geom_angle_site_symmetry_3
Ni1 Sm Ni1 165.242(16) 2_655 .
O101 Sm Ni1 124.57(4) 2_655 .
O101 Sm Ni1 124.57(4) . 2_655
O101 Sm Ni1 40.97(4) 2_655 2_655
O101 Sm Ni1 40.97(4) . .
O101 Sm O101 86.17(8) 2_655 .
O101 Sm O103 148.84(5) 2_655 .
O101 Sm O103 69.54(6) 2_655 2_655
O101 Sm O103 148.84(5) . 2_655
O101 Sm O103 69.55(6) . .
O101 Sm O105 69.50(6) . .
O101 Sm O105 118.26(6) 2_655 .
O101 Sm O105 69.50(6) 2_655 2_655
O101 Sm O105 118.26(6) . 2_655
O101 Sm O107 130.88(10) 2_655 2_655
O101 Sm O107 141.74(10) . 2_655
O101 Sm O107 141.74(10) 2_655 .
O101 Sm O107 130.89(10) . .
O103 Sm Ni1 42.19(4) . .
O103 Sm Ni1 146.09(4) 2_655 .
O103 Sm Ni1 42.19(4) 2_655 2_655
O103 Sm Ni1 146.09(4) . 2_655
O103 Sm O103 139.44(7) . 2_655
O105 Sm Ni1 139.94(4) 2_655 .
O105 Sm Ni1 41.96(4) . .
O105 Sm Ni1 139.94(4) . 2_655
O105 Sm Ni1 41.96(4) 2_655 2_655
O105 Sm O103 104.47(6) . 2_655
O105 Sm O103 72.04(6) . .
O105 Sm O103 72.04(6) 2_655 2_655
O105 Sm O103 104.46(6) 2_655 .
O105 Sm O105 170.31(8) . 2_655
O105 Sm O107 75.46(9) 2_655 2_655
O105 Sm O107 94.85(9) . 2_655
O105 Sm O107 94.85(9) 2_655 .
O105 Sm O107 75.46(9) . .
O107 Sm Ni1 90.24(9) . .
O107 Sm Ni1 104.42(9) . 2_655
O107 Sm Ni1 104.42(9) 2_655 .
O107 Sm Ni1 90.23(9) 2_655 2_655
O107 Sm O103 72.45(10) . 2_655
O107 Sm O103 67.56(10) 2_655 2_655
O107 Sm O103 72.45(10) 2_655 .
O107 Sm O103 67.56(10) . .
O107 Sm O107 19.41(16) . 2_655
O101 Ni1 Sm 48.19(5) . .
O101 Ni1 O103 82.81(7) . .
O101 Ni1 O105 80.67(7) . .
O101 Ni1 N101 93.59(7) . .
O101 Ni1 N102 101.14(7) . .
O101 Ni1 N103 171.61(6) . .
O103 Ni1 Sm 52.41(4) . .
O103 Ni1 N101 174.93(6) . .
O105 Ni1 Sm 49.31(5) . .
O105 Ni1 O103 85.82(7) . .
O105 Ni1 N101 97.15(7) . .
O105 Ni1 N102 177.77(7) . .
N101 Ni1 Sm 127.09(5) . .
N102 Ni1 Sm 131.14(5) . .
N102 Ni1 O103 93.09(7) . .
N102 Ni1 N101 84.08(7) . .
N103 Ni1 Sm 126.17(6) . .
N103 Ni1 O103 97.84(7) . .
N103 Ni1 O105 91.02(7) . .
N103 Ni1 N101 86.24(8) . .
N103 Ni1 N102 87.20(7) . .
Ni1 O101 Sm 90.84(7) . .
C109 O101 Sm 144.74(13) . .
C109 O101 Ni1 121.34(12) . .
C110 O102 C115 117.15(17) . .
Ni1 O103 Sm 85.39(6) . .
C118 O103 Sm 139.51(12) . .
C118 O103 Ni1 123.96(12) . .
C119 O104 C124 118.07(17) . .
Ni1 O105 Sm 88.73(7) . .
C127 O105 Sm 135.20(13) . .
C127 O105 Ni1 126.19(13) . .
C128 O106 C133 117.58(17) . .
Sm O107 H107 113(2) . .
O107 O107 Sm 80.30(8) 2_655 .
O107 O107 H107 65(2) 2_655 .
C101 N101 Ni1 109.94(13) . .
C101 N101 C107 111.79(17) . .
C106 N101 Ni1 102.22(13) . .
C106 N101 C101 111.66(16) . .
C106 N101 C107 111.76(16) . .
C107 N101 Ni1 109.02(13) . .
C102 N102 Ni1 106.79(12) . .
C102 N102 C103 110.99(16) . .
C103 N102 Ni1 107.55(13) . .
C116 N102 Ni1 109.41(12) . .
C116 N102 C102 107.99(16) . .
C116 N102 C103 113.87(16) . .
C104 N103 Ni1 102.25(12) . .
C104 N103 C105 113.12(16) . .
C104 N103 C125 108.96(16) . .
C105 N103 Ni1 108.17(13) . .
C105 N103 C125 112.79(16) . .
C125 N103 Ni1 111.07(12) . .
N101 C101 H10A 109.4 . .
N101 C101 H10B 109.4 . .
N101 C101 C102 111.05(16) . .
H10A C101 H10B 108.0 . .
C102 C101 H10A 109.4 . .
C102 C101 H10B 109.4 . .
N102 C102 C101 109.99(17) . .
N102 C102 H10C 109.7 . .
N102 C102 H10D 109.7 . .
C101 C102 H10C 109.7 . .
C101 C102 H10D 109.7 . .
H10C C102 H10D 108.2 . .
N102 C103 H10E 109.2 . .
N102 C103 H10F 109.2 . .
N102 C103 C104 111.91(16) . .
H10E C103 H10F 107.9 . .
C104 C103 H10E 109.2 . .
C104 C103 H10F 109.2 . .
N103 C104 C103 112.44(17) . .
N103 C104 H10G 109.1 . .
N103 C104 H10H 109.1 . .
C103 C104 H10G 109.1 . .
C103 C104 H10H 109.1 . .
H10G C104 H10H 107.8 . .
N103 C105 H10I 109.3 . .
N103 C105 H10J 109.3 . .
N103 C105 C106 111.78(16) . .
H10I C105 H10J 107.9 . .
C106 C105 H10I 109.3 . .
C106 C105 H10J 109.3 . .
N101 C106 C105 111.00(17) . .
N101 C106 H10K 109.4 . .
N101 C106 H10L 109.4 . .
C105 C106 H10K 109.4 . .
C105 C106 H10L 109.4 . .
H10K C106 H10L 108.0 . .
N101 C107 H10M 109.1 . .
N101 C107 H10N 109.1 . .
N101 C107 C108 112.39(17) . .
H10M C107 H10N 107.9 . .
C108 C107 H10M 109.1 . .
C108 C107 H10N 109.1 . .
C109 C108 C107 118.99(19) . .
C113 C108 C107 121.61(19) . .
C113 C108 C109 119.40(19) . .
O101 C109 C108 122.35(18) . .
O101 C109 C110 118.41(18) . .
C108 C109 C110 119.17(19) . .
O102 C110 C109 114.03(18) . .
O102 C110 C111 125.37(19) . .
C111 C110 C109 120.59(19) . .
C110 C111 H111 119.7 . .
C110 C111 C112 120.6(2) . .
C112 C111 H111 119.7 . .
C111 C112 C114 119.8(2) . .
C113 C112 C111 118.3(2) . .
C113 C112 C114 121.9(2) . .
C108 C113 H113 119.0 . .
C112 C113 C108 122.0(2) . .
C112 C113 H113 119.0 . .
C112 C114 H11A 109.5 . .
C112 C114 H11B 109.5 . .
C112 C114 H11C 109.5 . .
H11A C114 H11B 109.5 . .
H11A C114 H11C 109.5 . .
H11B C114 H11C 109.5 . .
O102 C115 H11D 109.5 . .
O102 C115 H11E 109.5 . .
O102 C115 H11F 109.5 . .
H11D C115 H11E 109.5 . .
H11D C115 H11F 109.5 . .
H11E C115 H11F 109.5 . .
N102 C116 H11G 108.6 . .
N102 C116 H11H 108.6 . .
N102 C116 C117 114.64(17) . .
H11G C116 H11H 107.6 . .
C117 C116 H11G 108.6 . .
C117 C116 H11H 108.6 . .
C118 C117 C116 121.46(18) . .
C122 C117 C116 117.68(18) . .
C122 C117 C118 120.51(19) . .
O103 C118 C117 123.35(18) . .
O103 C118 C119 120.05(18) . .
C117 C118 C119 116.60(18) . .
O104 C119 C118 115.35(18) . .
O104 C119 C120 122.97(19) . .
C120 C119 C118 121.68(19) . .
C119 C120 H120 119.6 . .
C119 C120 C121 120.9(2) . .
C121 C120 H120 119.6 . .
C120 C121 C123 121.0(2) . .
C122 C121 C120 117.74(19) . .
C122 C121 C123 121.2(2) . .
C117 C122 H122 118.9 . .
C121 C122 C117 122.2(2) . .
C121 C122 H122 118.9 . .
C121 C123 H12A 109.5 . .
C121 C123 H12B 109.5 . .
C121 C123 H12C 109.5 . .
H12A C123 H12B 109.5 . .
H12A C123 H12C 109.5 . .
H12B C123 H12C 109.5 . .
O104 C124 H12D 109.5 . .
O104 C124 H12E 109.5 . .
O104 C124 H12F 109.5 . .
H12D C124 H12E 109.5 . .
H12D C124 H12F 109.5 . .
H12E C124 H12F 109.5 . .
N103 C125 H12G 108.7 . .
N103 C125 H12H 108.7 . .
N103 C125 C126 114.36(17) . .
H12G C125 H12H 107.6 . .
C126 C125 H12G 108.7 . .
C126 C125 H12H 108.7 . .
C127 C126 C125 120.48(18) . .
C127 C126 C131 119.87(19) . .
C131 C126 C125 119.47(18) . .
O105 C127 C126 122.78(18) . .
O105 C127 C128 118.67(18) . .
C126 C127 C128 118.53(19) . .
O106 C128 C127 114.18(18) . .
O106 C128 C129 125.10(18) . .
C129 C128 C127 120.72(19) . .
C128 C129 H129 119.8 . .
C128 C129 C130 120.42(19) . .
C130 C129 H129 119.8 . .
C129 C130 C132 120.2(2) . .
C131 C130 C129 118.66(19) . .
C131 C130 C132 121.1(2) . .
C126 C131 H131 119.3 . .
C130 C131 C126 121.5(2) . .
C130 C131 H131 119.3 . .
C130 C132 H13A 109.5 . .
C130 C132 H13B 109.5 . .
C130 C132 H13C 109.5 . .
H13A C132 H13B 109.5 . .
H13A C132 H13C 109.5 . .
H13B C132 H13C 109.5 . .
O106 C133 H13D 109.5 . .
O106 C133 H13E 109.5 . .
O106 C133 H13F 109.5 . .
H13D C133 H13E 109.5 . .
H13D C133 H13F 109.5 . .
H13E C133 H13F 109.5 . .
Cl Cl O51 87.3(3) 2_655 .
Cl Cl O51 63.5(2) 2_655 2_655
Cl Cl O52 10.2(3) 2_655 2_655
Cl Cl O52 164.4(4) 2_655 .
Cl Cl O53 77.1(3) 2_655 .
Cl Cl O53 72.6(3) 2_655 2_655
O51 Cl O51 109.7(3) . 2_655
O51 Cl O52 106.9(3) . .
O51 Cl O52 72.8(2) 2_655 2_655
O51 Cl O52 79.7(2) . 2_655
O51 Cl O53 104.5(3) . .
O51 Cl O53 136.4(3) . 2_655
O52 Cl O51 104.5(3) . 2_655
O52 Cl O52 173.4(3) . 2_655
O52 Cl O53 100.0(4) . 2_655
O52 Cl O53 104.8(4) . .
O53 Cl O51 95.5(3) 2_655 2_655
O53 Cl O51 125.1(3) . 2_655
O53 Cl O52 74.4(3) 2_655 2_655
O53 Cl O52 72.7(4) . 2_655
O53 Cl O53 34.2(4) . 2_655
Cl O51 Cl 29.26(12) . 2_655
Cl O52 Cl 5.40(13) . 2_655
Cl O53 Cl 30.32(14) . 2_655
O53 O53 Cl 74.9(3) 2_655 .
O53 O53 Cl 70.9(4) 2_655 2_655
C71 O71 H71 109.5 . .
O71 C71 H71A 109.5 . .
O71 C71 H71B 109.5 . .
O71 C71 H71C 109.5 . .
H71A C71 H71B 109.5 . .
H71A C71 H71C 109.5 . .
H71B C71 H71C 109.5 . .

loop_
_geom_bond_atom_site_label_1
_geom_bond_atom_site_label_2
_geom_bond_distance
_geom_bond_site_symmetry_2
Sm Ni1 3.0857(16) .
Sm Ni1 3.0857(16) 2_655
Sm O101 2.3001(16) .
Sm O101 2.3000(16) 2_655
Sm O103 2.4531(17) 2_655
Sm O103 2.4531(16) .
Sm O105 2.3404(18) .
Sm O105 2.3404(18) 2_655
Sm O107 2.420(3) .
Sm O107 2.421(3) 2_655
Ni1 O101 2.0234(16) .
Ni1 O103 2.0792(15) .
Ni1 O105 2.0634(17) .
Ni1 N101 2.0852(18) .
Ni1 N102 2.0634(18) .
Ni1 N103 2.0570(18) .
O101 C109 1.336(2) .
O102 C110 1.372(3) .
O102 C115 1.409(3) .
O103 C118 1.338(2) .
O104 C119 1.380(3) .
O104 C124 1.432(3) .
O105 C127 1.337(2) .
O106 C128 1.367(3) .
O106 C133 1.417(3) .
O107 O107 0.816(7) 2_655
O107 H107 0.96(3) .
N101 C101 1.489(3) .
N101 C106 1.481(3) .
N101 C107 1.494(3) .
N102 C102 1.490(3) .
N102 C103 1.494(3) .
N102 C116 1.489(3) .
N103 C104 1.485(3) .
N103 C105 1.489(3) .
N103 C125 1.498(3) .
C101 H10A 0.9900 .
C101 H10B 0.9900 .
C101 C102 1.524(3) .
C102 H10C 0.9900 .
C102 H10D 0.9900 .
C103 H10E 0.9900 .
C103 H10F 0.9900 .
C103 C104 1.528(3) .
C104 H10G 0.9900 .
C104 H10H 0.9900 .
C105 H10I 0.9900 .
C105 H10J 0.9900 .
C105 C106 1.533(3) .
C106 H10K 0.9900 .
C106 H10L 0.9900 .
C107 H10M 0.9900 .
C107 H10N 0.9900 .
C107 C108 1.513(3) .
C108 C109 1.396(3) .
C108 C113 1.393(3) .
C109 C110 1.404(3) .
C110 C111 1.385(3) .
C111 H111 0.9500 .
C111 C112 1.403(3) .
C112 C113 1.386(3) .
C112 C114 1.512(3) .
C113 H113 0.9500 .
C114 H11A 0.9800 .
C114 H11B 0.9800 .
C114 H11C 0.9800 .
C115 H11D 0.9800 .
C115 H11E 0.9800 .
C115 H11F 0.9800 .
C116 H11G 0.9900 .
C116 H11H 0.9900 .
C116 C117 1.501(3) .
C117 C118 1.405(3) .
C117 C122 1.397(3) .
C118 C119 1.417(3) .
C119 C120 1.383(3) .
C120 H120 0.9500 .
C120 C121 1.400(3) .
C121 C122 1.378(3) .
C121 C123 1.505(3) .
C122 H122 0.9500 .
C123 H12A 0.9800 .
C123 H12B 0.9800 .
C123 H12C 0.9800 .
C124 H12D 0.9800 .
C124 H12E 0.9800 .
C124 H12F 0.9800 .
C125 H12G 0.9900 .
C125 H12H 0.9900 .
C125 C126 1.510(3) .
C126 C127 1.393(3) .
C126 C131 1.403(3) .
C127 C128 1.411(3) .
C128 C129 1.389(3) .
C129 H129 0.9500 .
C129 C130 1.401(3) .
C130 C131 1.384(3) .
C130 C132 1.517(3) .
C131 H131 0.9500 .
C132 H13A 0.9800 .
C132 H13B 0.9800 .
C132 H13C 0.9800 .
C133 H13D 0.9800 .
C133 H13E 0.9800 .
C133 H13F 0.9800 .
Cl Cl 0.734(3) 2_655
Cl O51 1.343(3) .
Cl O51 1.500(3) 2_655
Cl O52 2.101(4) 2_655
Cl O52 1.385(4) .
Cl O53 1.387(4) .
Cl O53 1.416(5) 2_655
O51 Cl 1.500(3) 2_655
O52 Cl 2.101(4) 2_655
O53 Cl 1.416(5) 2_655
O53 O53 0.824(11) 2_655
O71 H71 0.8400 .
O71 C71 1.412(4) .
C71 H71A 0.9800 .
C71 H71B 0.9800 .
C71 H71C 0.9800 .

loop_
_geom_torsion_atom_site_label_1
_geom_torsion_atom_site_label_2
_geom_torsion_atom_site_label_3
_geom_torsion_atom_site_label_4
_geom_torsion
_geom_torsion_site_symmetry_1
_geom_torsion_site_symmetry_4
Sm O101 C109 C108 113.1(2) . .
Sm O101 C109 C110 -70.0(3) . .
Sm O103 C118 C117 104.6(2) . .
Sm O103 C118 C119 -75.4(3) . .
Sm O105 C127 C126 105.7(2) . .
Sm O105 C127 C128 -75.7(2) . .
Ni1 O101 C109 C108 -39.9(3) . .
Ni1 O101 C109 C110 136.92(16) . .
Ni1 O103 C118 C117 -25.2(3) . .
Ni1 O103 C118 C119 154.77(14) . .
Ni1 O105 C127 C126 -28.6(3) . .
Ni1 O105 C127 C128 150.05(15) . .
Ni1 N101 C101 C102 22.2(2) . .
Ni1 N101 C106 C105 47.38(18) . .
Ni1 N101 C107 C108 -65.13(19) . .
Ni1 N102 C102 C101 44.08(18) . .
Ni1 N102 C103 C104 15.91(19) . .
Ni1 N102 C116 C117 -66.75(18) . .
Ni1 N103 C104 C103 45.78(17) . .
Ni1 N103 C105 C106 18.2(2) . .
Ni1 N103 C125 C126 -66.75(19) . .
O101 C109 C110 O102 0.8(3) . .
O101 C109 C110 C111 -178.08(19) . .
O102 C110 C111 C112 -177.6(2) . .
O103 C118 C119 O104 -6.0(3) . .
O103 C118 C119 C120 173.76(18) . .
O104 C119 C120 C121 -177.43(19) . .
O105 C127 C128 O106 -4.1(3) . .
O105 C127 C128 C129 175.27(19) . .
O106 C128 C129 C130 -179.18(19) . .
N101 C101 C102 N102 -44.6(2) . .
N101 C107 C108 C109 63.0(2) . .
N101 C107 C108 C113 -117.1(2) . .
N102 C103 C104 N103 -43.4(2) . .
N102 C116 C117 C118 55.4(3) . .
N102 C116 C117 C122 -131.35(19) . .
N103 C105 C106 N101 -46.1(2) . .
N103 C125 C126 C127 53.1(3) . .
N103 C125 C126 C131 -131.7(2) . .
C101 N101 C106 C105 -70.1(2) . .
C101 N101 C107 C108 56.6(2) . .
C102 N102 C103 C104 132.39(17) . .
C102 N102 C116 C117 177.37(16) . .
C103 N102 C102 C101 -72.9(2) . .
C103 N102 C116 C117 53.6(2) . .
C104 N103 C105 C106 130.71(19) . .
C104 N103 C125 C126 -178.64(16) . .
C105 N103 C104 C103 -70.3(2) . .
C105 N103 C125 C126 54.9(2) . .
C106 N101 C101 C102 134.92(18) . .
C106 N101 C107 C108 -177.39(17) . .
C107 N101 C101 C102 -99.0(2) . .
C107 N101 C106 C105 163.84(17) . .
C107 C108 C109 O101 -3.2(3) . .
C107 C108 C109 C110 179.99(18) . .
C107 C108 C113 C112 -179.0(2) . .
C108 C109 C110 O102 177.79(18) . .
C108 C109 C110 C111 -1.1(3) . .
C109 C108 C113 C112 0.8(3) . .
C109 C110 C111 C112 1.2(3) . .
C110 C111 C112 C113 -0.3(3) . .
C110 C111 C112 C114 179.7(2) . .
C111 C112 C113 C108 -0.7(3) . .
C113 C108 C109 O101 176.93(19) . .
C113 C108 C109 C110 0.1(3) . .
C114 C112 C113 C108 179.2(2) . .
C115 O102 C110 C109 -176.99(18) . .
C115 O102 C110 C111 1.9(3) . .
C116 N102 C102 C101 161.66(16) . .
C116 N102 C103 C104 -105.50(19) . .
C116 C117 C118 O103 -2.7(3) . .
C116 C117 C118 C119 177.30(18) . .
C116 C117 C122 C121 -172.03(19) . .
C117 C118 C119 O104 173.97(17) . .
C117 C118 C119 C120 -6.2(3) . .
C118 C117 C122 C121 1.3(3) . .
C118 C119 C120 C121 2.8(3) . .
C119 C120 C121 C122 2.8(3) . .
C119 C120 C121 C123 -174.6(2) . .
C120 C121 C122 C117 -4.9(3) . .
C122 C117 C118 O103 -175.81(18) . .
C122 C117 C118 C119 4.2(3) . .
C123 C121 C122 C117 172.5(2) . .
C124 O104 C119 C118 166.48(19) . .
C124 O104 C119 C120 -13.3(3) . .
C125 N103 C104 C103 163.41(16) . .
C125 N103 C105 C106 -105.1(2) . .
C125 C126 C127 O105 -0.5(3) . .
C125 C126 C127 C128 -179.15(19) . .
C125 C126 C131 C130 -176.2(2) . .
C126 C127 C128 O106 174.64(18) . .
C126 C127 C128 C129 -6.0(3) . .
C127 C126 C131 C130 -1.0(3) . .
C127 C128 C129 C130 1.6(3) . .
C128 C129 C130 C131 3.2(3) . .
C128 C129 C130 C132 -173.6(2) . .
C129 C130 C131 C126 -3.5(3) . .
C131 C126 C127 O105 -175.67(19) . .
C131 C126 C127 C128 5.7(3) . .
C132 C130 C131 C126 173.2(2) . .
C133 O106 C128 C127 179.35(18) . .
C133 O106 C128 C129 0.1(3) . .
Cl Cl O53 O53 -78.0(10) 2_655 2_655
O51 Cl O51 Cl -60.51(18) 2_655 2_655
O51 Cl O52 Cl 38.2(8) 2_655 2_655
O51 Cl O52 Cl 154.5(10) . 2_655
O51 Cl O53 Cl -83.7(3) . 2_655
O51 Cl O53 Cl 43.8(3) 2_655 2_655
O51 Cl O53 O53 -161.7(9) . 2_655
O51 Cl O53 O53 -34.2(12) 2_655 2_655
O52 Cl O51 Cl -173.3(3) . 2_655
O52 Cl O51 Cl 6.94(19) 2_655 2_655
O52 Cl O53 Cl -9.6(3) 2_655 2_655
O52 Cl O53 Cl 164.0(4) . 2_655
O52 Cl O53 O53 -87.6(10) 2_655 2_655
O52 Cl O53 O53 86.0(11) . 2_655
O53 Cl O51 Cl 61.1(5) 2_655 2_655
O53 Cl O51 Cl 75.9(4) . 2_655
O53 Cl O52 Cl -94.9(9) . 2_655
O53 Cl O52 Cl -60.2(8) 2_655 2_655
O53 Cl O53 Cl 78.0(10) 2_655 2_655
